data_2014899
loop_
_publ_author_name
'U\,car, \.Ibrahim'
'Bulut, Ahmet'
'B\"uy\"ukg\"ung\"or,  Orhan'

_publ_section_title
;<i>catena</i>-Poly[[[diaquabis(pyridine-4-carboxamide-\k<i>N</i>)copper(II)]-\m~2~-squarato-\k<i>O</i>^1^:<i>O</i>^3^]
 dihydrate]
;
_journal_issue 5
_journal_name_full 'Acta Crystallographica Section C'
_journal_page_first m218
_journal_page_last m220
_journal_paper_doi 10.1107/S0108270105008164
_journal_volume 61
_journal_year 2005
_chemical_formula_iupac '[Cu (C4 O4) (C6 H6 N2 O)2 (H2 O)2], 2H2 O'
_chemical_formula_moiety 'C16 H16 Cu N4 O8, 2(H2 O)'
_chemical_formula_sum 'C16 H20 Cu N4 O10'
_chemical_formula_weight 491.91
_chemical_name_systematic
;catena-Poly[[[diaquabis(pyridine-4-carboxamide-\kN)copper(II)]-\m~2~-squarato-
\kO^1^:O^3^]
 dihydrate]
;
_space_group_IT_number 14
_symmetry_cell_setting monoclinic
_symmetry_space_group_name_Hall '-P 2yn'
_symmetry_space_group_name_H-M 'P 1 21/n 1'
_atom_sites_solution_hydrogens geom
_atom_sites_solution_primary direct
_atom_sites_solution_secondary difmap
_audit_creation_method SHELXL-97
_cell_angle_alpha 90.00
_cell_angle_beta 116.535(6)
_cell_angle_gamma 90.00
_cell_formula_units_Z 2
_cell_length_a 11.3221(9)
_cell_length_b 7.7824(4)
_cell_length_c 12.6314(11)
_cell_measurement_reflns_used 5487
_cell_measurement_temperature 297(2)
_cell_measurement_theta_max 27.91
_cell_measurement_theta_min 1.80
_cell_volume 995.75(14)
_computing_cell_refinement X-AREA
_computing_data_collection 'X-AREA (Stoe & Cie, 2002)'
_computing_data_reduction 'X-RED32 (Stoe & Cie, 2002)'
_computing_molecular_graphics 'ORTEP-3 (Farrugia, 1997)'
_computing_publication_material 'WinGX  (Farrugia, 1999)'
_computing_structure_refinement 'SHELXL97 (Sheldrick, 1997)'
_computing_structure_solution 'SHELXS97 (Sheldrick, 1997)'
_diffrn_ambient_temperature 297(2)
_diffrn_detector_area_resol_mean 6.67
_diffrn_measured_fraction_theta_full 0.994
_diffrn_measured_fraction_theta_max 0.994
_diffrn_measurement_device_type 'Stoe IPDS-II'
_diffrn_measurement_method \w
_diffrn_radiation_monochromator graphite
_diffrn_radiation_source 'fine-focus sealed tube'
_diffrn_radiation_type MoK\a
_diffrn_radiation_wavelength 0.71073
_diffrn_reflns_av_R_equivalents 0.0579
_diffrn_reflns_av_sigmaI/netI 0.0482
_diffrn_reflns_limit_h_max 14
_diffrn_reflns_limit_h_min -14
_diffrn_reflns_limit_k_max 10
_diffrn_reflns_limit_k_min -10
_diffrn_reflns_limit_l_max 16
_diffrn_reflns_limit_l_min -16
_diffrn_reflns_number 11948
_diffrn_reflns_theta_full 27.84
_diffrn_reflns_theta_max 27.84
_diffrn_reflns_theta_min 2.01
_diffrn_standards_interval_count 0
_diffrn_standards_number 0
_exptl_absorpt_coefficient_mu 1.161
_exptl_absorpt_correction_T_max 0.8432
_exptl_absorpt_correction_T_min 0.7681
_exptl_absorpt_correction_type integration
_exptl_absorpt_process_details '(X-RED32; Stoe & Cie, 2002)'
_exptl_crystal_colour 'dark green'
_exptl_crystal_density_diffrn 1.641
_exptl_crystal_density_method 'not measured'
_exptl_crystal_description prism
_exptl_crystal_F_000 506
_exptl_crystal_size_max 0.23
_exptl_crystal_size_mid 0.21
_exptl_crystal_size_min 0.16
_refine_diff_density_max 0.436
_refine_diff_density_min -0.468
_refine_ls_extinction_coef 0.089(3)
_refine_ls_extinction_expression Fc^*^=kFc[1+0.001xFc^2^\l^3^/sin(2\q)]^-1/4^
_refine_ls_extinction_method SHELXL97
_refine_ls_goodness_of_fit_ref 0.890
_refine_ls_hydrogen_treatment mixed
_refine_ls_matrix_type full
_refine_ls_number_parameters 167
_refine_ls_number_reflns 2363
_refine_ls_number_restraints 0
_refine_ls_restrained_S_all 0.890
_refine_ls_R_factor_all 0.0428
_refine_ls_R_factor_gt 0.0273
_refine_ls_shift/su_max 0.000
_refine_ls_shift/su_mean 0.000
_refine_ls_structure_factor_coef Fsqd
_refine_ls_weighting_details 'calc w=1/[\s^2^(Fo^2^)+(0.0355P)^2^] where P=(Fo^2^+2Fc^2^)/3'
_refine_ls_weighting_scheme calc
_refine_ls_wR_factor_gt 0.0590
_refine_ls_wR_factor_ref 0.0611
_reflns_number_gt 1755
_reflns_number_total 2363
_reflns_threshold_expression I>2\s(I)
_cod_data_source_file sk1824.cif
_cod_data_source_block I
_cod_original_cell_volume 995.75(13)
_cod_original_sg_symbol_H-M 'P 21/n'
_cod_database_code 2014899
_cod_database_fobs_code 2014899

loop_
_symmetry_equiv_pos_as_xyz
'x, y, z'
'-x+1/2, y+1/2, -z+1/2'
'-x, -y, -z'
'x-1/2, -y-1/2, z-1/2'

loop_
_atom_site_label
_atom_site_fract_x
_atom_site_fract_y
_atom_site_fract_z
_atom_site_U_iso_or_equiv
_atom_site_adp_type
_atom_site_calc_flag
_atom_site_refinement_flags
_atom_site_occupancy
_atom_site_disorder_assembly
_atom_site_disorder_group
_atom_site_type_symbol
C1 0.4564(2) 0.5245(2) 0.25617(16) 0.0272(4) Uani d . 1 . . C
H1 0.3831 0.4579 0.2439 0.033 Uiso calc R 1 . . H
C2 0.4706(2) 0.5804(2) 0.15966(17) 0.0309(4) Uani d . 1 . . C
H2 0.4067 0.5546 0.0836 0.037 Uiso calc R 1 . . H
C3 0.5804(2) 0.6752(2) 0.17621(17) 0.0279(4) Uani d . 1 . . C
C4 0.6728(2) 0.7101(2) 0.29081(17) 0.0303(4) Uani d . 1 . . C
H4 0.7489 0.7716 0.3051 0.036 Uiso calc R 1 . . H
C5 0.6507(2) 0.6525(2) 0.38355(17) 0.0263(4) Uani d . 1 . . C
H5 0.7126 0.6777 0.4604 0.032 Uiso calc R 1 . . H
C6 0.5888(2) 0.7436(3) 0.06805(19) 0.0360(5) Uani d . 1 . . C
C7 0.47616(18) 0.1230(2) 0.46798(14) 0.0192(4) Uani d . 1 . . C
C8 0.4363(2) -0.0480(2) 0.41775(16) 0.0217(4) Uani d . 1 . . C
N1 0.54326(16) 0.56161(18) 0.36733(13) 0.0217(3) Uani d . 1 . . N
N2 0.7076(2) 0.7584(3) 0.0742(2) 0.0445(5) Uani d . 1 . . N
O1 0.44275(14) 0.27051(14) 0.42443(11) 0.0251(3) Uani d . 1 . . O
O2 0.35895(16) -0.10482(15) 0.31830(11) 0.0349(4) Uani d . 1 . . O
O3 0.48704(19) 0.7781(3) -0.01906(14) 0.0564(5) Uani d . 1 . . O
O4 0.27134(16) 0.60109(19) 0.38144(13) 0.0313(3) Uani d . 1 . . O
O5 0.5605(2) 0.1112(3) 0.23878(18) 0.0593(6) Uani d . 1 . . O
Cu1 0.5000 0.5000 0.5000 0.01912(11) Uani d S 1 . . Cu
H2A 0.774(3) 0.719(3) 0.131(3) 0.041(7) Uiso d . 1 . . H
H2B 0.720(3) 0.792(3) 0.019(3) 0.053(8) Uiso d . 1 . . H
H4A 0.286(3) 0.691(4) 0.347(3) 0.059(8) Uiso d . 1 . . H
H4B 0.235(3) 0.545(3) 0.332(2) 0.041(8) Uiso d . 1 . . H
H5A 0.540(4) 0.141(5) 0.176(4) 0.094(14) Uiso d . 1 . . H
H5B 0.511(5) 0.046(6) 0.243(4) 0.13(2) Uiso d . 1 . . H

loop_
_atom_site_aniso_label
_atom_site_aniso_U_11
_atom_site_aniso_U_22
_atom_site_aniso_U_33
_atom_site_aniso_U_12
_atom_site_aniso_U_13
_atom_site_aniso_U_23
C1 0.0293(10) 0.0270(10) 0.0267(9) -0.0071(7) 0.0138(8) -0.0035(7)
C2 0.0334(12) 0.0356(10) 0.0220(9) -0.0056(9) 0.0107(9) -0.0035(8)
C3 0.0319(12) 0.0308(9) 0.0239(9) -0.0008(8) 0.0151(9) 0.0032(7)
C4 0.0278(12) 0.0356(10) 0.0282(10) -0.0074(8) 0.0132(9) 0.0011(8)
C5 0.0254(11) 0.0295(9) 0.0229(9) -0.0031(7) 0.0098(9) 0.0000(7)
C6 0.0452(14) 0.0392(10) 0.0269(10) -0.0059(10) 0.0192(11) 0.0032(8)
C7 0.0239(10) 0.0146(6) 0.0181(8) -0.0006(6) 0.0084(8) -0.0004(6)
C8 0.0278(11) 0.0134(7) 0.0225(8) 0.0011(6) 0.0099(8) 0.0009(6)
N1 0.0257(9) 0.0192(6) 0.0217(7) -0.0009(6) 0.0119(7) 0.0002(5)
N2 0.0454(14) 0.0639(13) 0.0304(10) -0.0112(11) 0.0224(11) 0.0077(10)
O1 0.0363(8) 0.0130(5) 0.0216(6) 0.0007(5) 0.0089(6) 0.0017(4)
O2 0.0451(10) 0.0201(6) 0.0220(7) 0.0007(6) -0.0007(7) -0.0019(5)
O3 0.0479(12) 0.0880(13) 0.0295(10) 0.0005(10) 0.0138(10) 0.0216(8)
O4 0.0364(9) 0.0303(8) 0.0253(7) -0.0024(6) 0.0121(7) -0.0047(6)
O5 0.0511(13) 0.0868(15) 0.0392(11) -0.0052(11) 0.0192(10) 0.0172(10)
Cu1 0.02873(19) 0.01169(13) 0.01919(15) -0.00055(14) 0.01272(13) 0.00038(13)

loop_
_atom_type_symbol
_atom_type_description
_atom_type_scat_dispersion_real
_atom_type_scat_dispersion_imag
_atom_type_scat_source
C C 0.0033 0.0016 'International Tables Vol C Tables 4.2.6.8 and 6.1.1.4'
H H 0.0000 0.0000 'International Tables Vol C Tables 4.2.6.8 and 6.1.1.4'
N N 0.0061 0.0033 'International Tables Vol C Tables 4.2.6.8 and 6.1.1.4'
O O 0.0106 0.0060 'International Tables Vol C Tables 4.2.6.8 and 6.1.1.4'
Cu Cu 0.3201 1.2651 'International Tables Vol C Tables 4.2.6.8 and 6.1.1.4'

loop_
_geom_angle_atom_site_label_1
_geom_angle_atom_site_label_2
_geom_angle_atom_site_label_3
_geom_angle
_geom_angle_publ_flag
N1 C1 C2 122.80(17) ?
N1 C1 H1 118.6 ?
C2 C1 H1 118.6 ?
C1 C2 C3 119.44(18) ?
C1 C2 H2 120.3 ?
C3 C2 H2 120.3 ?
C2 C3 C4 118.23(17) ?
C2 C3 C6 117.97(18) ?
C4 C3 C6 123.70(18) ?
C5 C4 C3 119.12(18) ?
C5 C4 H4 120.4 ?
C3 C4 H4 120.4 ?
N1 C5 C4 122.58(18) ?
N1 C5 H5 118.7 ?
C4 C5 H5 118.7 ?
O3 C6 N2 124.4(2) ?
O3 C6 C3 118.7(2) ?
N2 C6 C3 117.0(2) ?
O1 C7 C8 132.07(17) ?
O2 C8 C7 134.75(17) ?
C1 N1 C5 117.78(15) ?
C1 N1 Cu1 119.11(13) ?
C5 N1 Cu1 122.85(12) ?
C6 N2 H2A 121.8(17) ?
C6 N2 H2B 123(2) ?
H2A N2 H2B 115(3) ?
C7 O1 Cu1 129.77(12) ?
H4A O4 H4B 102(3) ?
H5A O5 H5B 113(5) ?
O1 Cu1 N1 87.85(5) yes
O1 Cu1 O4 88.08(6) yes
O4 Cu1 N1 89.90(6) yes

loop_
_geom_bond_atom_site_label_1
_geom_bond_atom_site_label_2
_geom_bond_site_symmetry_2
_geom_bond_distance
_geom_bond_publ_flag
C1 N1 . 1.337(2) ?
C1 C2 . 1.370(2) ?
C1 H1 . 0.9300 ?
C2 C3 . 1.379(3) ?
C2 H2 . 0.9300 ?
C3 C4 . 1.382(3) ?
C3 C6 . 1.508(3) ?
C4 C5 . 1.378(3) ?
C4 H4 . 0.9300 ?
C5 N1 . 1.341(2) ?
C5 H5 . 0.9300 ?
C6 O3 . 1.216(3) ?
C6 N2 . 1.317(3) ?
C7 O1 . 1.256(2) ?
C7 C8 . 1.456(2) ?
C8 O2 . 1.248(2) ?
N1 Cu1 . 2.0029(14) yes
N2 H2A . 0.83(3) ?
N2 H2B . 0.81(3) ?
O1 Cu1 . 1.9921(11) yes
O4 H4A . 0.88(3) ?
O4 H4B . 0.72(3) ?
O4 Cu1 . 2.4698(18) yes
O5 H5A . 0.76(4) ?
O5 H5B . 0.78(5) ?

loop_
_geom_hbond_atom_site_label_D
_geom_hbond_atom_site_label_H
_geom_hbond_atom_site_label_A
_geom_hbond_site_symmetry_A
_geom_hbond_distance_DH
_geom_hbond_distance_HA
_geom_hbond_distance_DA
_geom_hbond_angle_DHA
N2 H2A O5 2_655 0.83(3) 2.04(3) 2.871(3) 176(2)
N2 H2B O4 4_675 0.81(3) 2.23(3) 3.036(2) 174(3)
O4 H4A O2 1_565 0.88(3) 1.90(3) 2.750(2) 163(3)
O4 H4B O2 2 0.72(3) 2.07(3) 2.790(2) 175(3)
O5 H5A O3 3_665 0.76(4) 1.97(4) 2.720(3) 172(4)
O5 H5B O2 . 0.78(5) 2.59(5) 3.330(3) 160(5)

loop_
_geom_torsion_atom_site_label_1
_geom_torsion_atom_site_label_2
_geom_torsion_atom_site_label_3
_geom_torsion_atom_site_label_4
_geom_torsion
_geom_torsion_publ_flag
N1 C1 C2 C3 1.8(3) ?
C1 C2 C3 C4 0.1(3) yes
C1 C2 C3 C6 -176.40(18) ?
C2 C3 C4 C5 -1.4(3) ?
C6 C3 C4 C5 174.92(19) ?
C3 C4 C5 N1 0.8(3) ?
C2 C3 C6 O3 30.2(3) ?
C4 C3 C6 O3 -146.1(2) ?
C2 C3 C6 N2 -148.5(2) ?
C4 C3 C6 N2 35.2(3) ?
O1 C7 C8 O2 0.4(4) yes
C2 C1 N1 C5 -2.4(3) ?
C2 C1 N1 Cu1 171.84(15) ?
C4 C5 N1 C1 1.0(3) ?
C4 C5 N1 Cu1 -172.96(14) ?
C8 C7 O1 Cu1 178.91(14) ?
C7 O1 Cu1 N1 127.80(16) ?
C1 N1 Cu1 O1 45.88(14) ?
C5 N1 Cu1 O1 -140.23(15) ?
